data_4343513
loop_
_publ_author_name
'Weber, Katharina'
'Weyherm\"uller, Thomas'
'Bill, Eckhard'
'Erdem, \"Ozlen F'
'Lubitz, Wolfgang'

_publ_section_title
;
 Design and Characterization of Phosphine Iron Hydrides: Toward
 Hydrogen-Producing Catalysts.
;
_journal_issue 14
_journal_name_full 'Inorganic chemistry'
_journal_page_first 6928
_journal_page_last 6937
_journal_paper_doi 10.1021/acs.inorgchem.5b00911
_journal_volume 54
_journal_year 2015
_chemical_compound_source tetrahydrofuran,hexane
_chemical_formula_moiety 'C38 H55 Cl Fe N2 P2, 0.5(C4 H8 O)'
_chemical_formula_sum 'C40 H59 Cl Fe N2 O0.5 P2'
_chemical_formula_weight 729.13
_chemical_name_systematic
;
 ?
;
_space_group_crystal_system triclinic
_space_group_IT_number 2
_space_group_name_Hall '-P 1'
_space_group_name_H-M_alt 'P -1'
_symmetry_space_group_name_Hall '-P 1'
_symmetry_space_group_name_H-M 'P -1'
_atom_sites_solution_hydrogens geom
_audit_block_code LBZ-WK-510-01
_audit_creation_date 2013-10-16
_audit_creation_method SHELXL-2013
_cell_angle_alpha 95.545(5)
_cell_angle_beta 116.869(4)
_cell_angle_gamma 111.468(6)
_cell_formula_units_Z 2
_cell_length_a 13.1831(10)
_cell_length_b 13.2434(9)
_cell_length_c 13.4648(8)
_cell_measurement_reflns_used 45184
_cell_measurement_temperature 100(2)
_cell_measurement_theta_max 32.9997
_cell_measurement_theta_min 2.7386
_cell_volume 1851.8(3)
_computing_cell_refinement 'DENZO (Bruker AXS, 2006)'
_computing_data_collection 'DATCOL (Bruker AXS, 2006)'
_computing_data_reduction 'DENZO (Bruker AXS, 2006)'
_computing_structure_refinement 'SHELXL-2013 (Sheldrick, 2013)'
_computing_structure_solution 'SHELXS-2013 (Sheldrick, 2013)'
_diffrn_ambient_temperature 100(2)
_diffrn_detector_area_resol_mean 18.02
_diffrn_measured_fraction_theta_full 0.996
_diffrn_measured_fraction_theta_max 0.995
_diffrn_measurement_device_type 'Bruker AXS Enraf-Nonius KappaCCD'
_diffrn_measurement_method 'CCD \f- and \w-scans'
_diffrn_radiation_monochromator graphite
_diffrn_radiation_source '0.2 x 2mm^2^ focus rotating anode'
_diffrn_radiation_type MoK\a
_diffrn_radiation_wavelength 0.71073
_diffrn_reflns_av_R_equivalents 0.0280
_diffrn_reflns_av_unetI/netI 0.0296
_diffrn_reflns_Laue_measured_fraction_full 0.996
_diffrn_reflns_Laue_measured_fraction_max 0.995
_diffrn_reflns_limit_h_max 20
_diffrn_reflns_limit_h_min -20
_diffrn_reflns_limit_k_max 20
_diffrn_reflns_limit_k_min -18
_diffrn_reflns_limit_l_max 20
_diffrn_reflns_limit_l_min -20
_diffrn_reflns_number 41990
_diffrn_reflns_point_group_measured_fraction_full 0.996
_diffrn_reflns_point_group_measured_fraction_max 0.995
_diffrn_reflns_theta_full 25.242
_diffrn_reflns_theta_max 33.112
_diffrn_reflns_theta_min 2.934
_exptl_absorpt_coefficient_mu 0.598
_exptl_absorpt_correction_T_max 0.96380
_exptl_absorpt_correction_T_min 0.90976
_exptl_absorpt_correction_type gaussian
_exptl_absorpt_process_details 'SADABS (Bruker AXS, 2008)'
_exptl_crystal_colour green
_exptl_crystal_density_diffrn 1.308
_exptl_crystal_description block
_exptl_crystal_F_000 780
_exptl_crystal_size_max 0.10
_exptl_crystal_size_mid 0.10
_exptl_crystal_size_min 0.08
_refine_diff_density_max 0.785
_refine_diff_density_min -0.750
_refine_diff_density_rms 0.060
_refine_ls_extinction_method none
_refine_ls_goodness_of_fit_ref 1.042
_refine_ls_hydrogen_treatment constr
_refine_ls_matrix_type full
_refine_ls_number_parameters 447
_refine_ls_number_reflns 14032
_refine_ls_number_restraints 6
_refine_ls_restrained_S_all 1.041
_refine_ls_R_factor_all 0.0396
_refine_ls_R_factor_gt 0.0321
_refine_ls_shift/su_max 0.002
_refine_ls_shift/su_mean 0.000
_refine_ls_structure_factor_coef Fsqd
_refine_ls_weighting_details
;
 w=1/[\s^2^(Fo^2^)+(0.0387P)^2^+0.7640P]
 where P=(Fo^2^+2Fc^2^)/3
;
_refine_ls_weighting_scheme calc
_refine_ls_wR_factor_gt 0.0804
_refine_ls_wR_factor_ref 0.0854
_reflns_Friedel_coverage 0.000
_reflns_number_gt 12247
_reflns_number_total 14032
_reflns_threshold_expression 'I > 2\s(I)'
_cod_data_source_file ic5b00911_si_002.cif
_cod_data_source_block 8494
_cod_depositor_comments
;Adding full bibliography for 4343511--4343513.cif.

 Adding full bibliography for 4343511--4343513.cif.
;
_cod_original_cell_volume 1851.8(2)
_cod_original_formula_sum 'C40 H59 Cl Fe N2 O0.50 P2'
_cod_database_code 4343513
_shelx_space_group_comment
;
The symmetry employed for this shelxl refinement is uniquely defined
by the following loop, which should always be used as a source of
symmetry information in preference to the above space-group names.
They are only intended as comments.
;
_shelxl_version_number 2013-2

loop_
_space_group_symop_operation_xyz
'x, y, z'
'-x, -y, -z'

loop_
_atom_site_label
_atom_site_type_symbol
_atom_site_fract_x
_atom_site_fract_y
_atom_site_fract_z
_atom_site_U_iso_or_equiv
_atom_site_adp_type
_atom_site_occupancy
_atom_site_site_symmetry_order
_atom_site_calc_flag
_atom_site_refinement_flags_posn
_atom_site_refinement_flags_adp
_atom_site_refinement_flags_occupancy
Fe Fe -0.03523(2) 0.70925(2) 0.72110(2) 0.01141(3) Uani 1 1 d . . .
Cl Cl -0.08294(2) 0.66498(2) 0.52742(2) 0.01688(5) Uani 1 1 d . . .
P1 P 0.15921(2) 0.83720(2) 0.78574(2) 0.01248(5) Uani 1 1 d . . .
C2 C 0.23464(10) 0.80309(9) 0.70868(9) 0.01615(17) Uani 1 1 d . . .
H2A H 0.1760 0.7816 0.6230 0.019 Uiso 1 1 calc R U .
H2B H 0.3147 0.8717 0.7323 0.019 Uiso 1 1 calc R U .
N3 N 0.26375(8) 0.70941(8) 0.73604(8) 0.01678(16) Uani 1 1 d . . .
C4 C 0.15247(10) 0.59867(9) 0.69071(9) 0.01562(17) Uani 1 1 d . . .
H4A H 0.1808 0.5392 0.7058 0.019 Uiso 1 1 calc R U .
H4B H 0.0966 0.5792 0.6048 0.019 Uiso 1 1 calc R U .
P5 P 0.06005(2) 0.60087(2) 0.76179(2) 0.01227(5) Uani 1 1 d . . .
C6 C 0.18999(10) 0.64888(9) 0.91888(8) 0.01546(17) Uani 1 1 d . . .
H6A H 0.1594 0.5953 0.9572 0.019 Uiso 1 1 calc R U .
H6B H 0.2646 0.6439 0.9223 0.019 Uiso 1 1 calc R U .
N7 N 0.23285(8) 0.76540(8) 0.98624(7) 0.01531(15) Uani 1 1 d . . .
C8 C 0.27779(9) 0.85601(9) 0.93888(9) 0.01625(17) Uani 1 1 d . . .
H8A H 0.3557 0.8599 0.9421 0.020 Uiso 1 1 calc R U .
H8B H 0.3026 0.9302 0.9903 0.020 Uiso 1 1 calc R U .
C9 C 0.19664(10) 0.98654(9) 0.78784(9) 0.01581(17) Uani 1 1 d . . .
H9 H 0.1623 1.0135 0.8317 0.019 Uiso 1 1 calc R U .
C10 C 0.12222(11) 0.98935(10) 0.66218(10) 0.0205(2) Uani 1 1 d . . .
H10A H 0.1567 0.9681 0.6164 0.025 Uiso 1 1 calc R U .
H10B H 0.0308 0.9330 0.6235 0.025 Uiso 1 1 calc R U .
C11 C 0.13390(13) 1.10907(11) 0.66428(12) 0.0267(2) Uani 1 1 d . . .
H11A H 0.0886 1.1105 0.5828 0.032 Uiso 1 1 calc R U .
H11B H 0.0926 1.1274 0.7042 0.032 Uiso 1 1 calc R U .
C12 C 0.27418(14) 1.19894(11) 0.72805(13) 0.0303(3) Uani 1 1 d . . .
H12A H 0.2793 1.2759 0.7333 0.036 Uiso 1 1 calc R U .
H12B H 0.3124 1.1861 0.6826 0.036 Uiso 1 1 calc R U .
C13 C 0.35042(13) 1.19390(10) 0.85140(12) 0.0272(2) Uani 1 1 d . . .
H13A H 0.3184 1.2152 0.8997 0.033 Uiso 1 1 calc R U .
H13B H 0.4418 1.2498 0.8886 0.033 Uiso 1 1 calc R U .
C14 C 0.33843(10) 1.07414(10) 0.84771(10) 0.0212(2) Uani 1 1 d . . .
H14A H 0.3866 1.0723 0.9285 0.025 Uiso 1 1 calc R U .
H14B H 0.3755 1.0545 0.8038 0.025 Uiso 1 1 calc R U .
C15 C 0.37561(10) 0.71345(10) 0.74394(9) 0.01731(18) Uani 1 1 d . . .
C16 C 0.49303(10) 0.81177(10) 0.81782(10) 0.0206(2) Uani 1 1 d . . .
H16 H 0.4948 0.8771 0.8561 0.025 Uiso 1 1 calc R U .
C17 C 0.60677(11) 0.81537(12) 0.83603(12) 0.0266(2) Uani 1 1 d . . .
H17 H 0.6855 0.8823 0.8881 0.032 Uiso 1 1 calc R U .
C18 C 0.60686(13) 0.72307(14) 0.77954(14) 0.0404(4) Uani 1 1 d . . .
H18 H 0.6849 0.7249 0.7931 0.048 Uiso 1 1 calc R U .
C19 C 0.49063(13) 0.62750(15) 0.70250(15) 0.0433(4) Uani 1 1 d . . .
H19 H 0.4893 0.5644 0.6609 0.052 Uiso 1 1 calc R U .
C20 C 0.37570(11) 0.62157(12) 0.68439(11) 0.0270(2) Uani 1 1 d . . .
H20 H 0.2973 0.5548 0.6314 0.032 Uiso 1 1 calc R U .
C21 C -0.03093(10) 0.44496(9) 0.73218(9) 0.01513(17) Uani 1 1 d . . .
H21 H -0.0844 0.4365 0.7679 0.018 Uiso 1 1 calc R U .
C22 C 0.04676(11) 0.38044(10) 0.78255(10) 0.02000(19) Uani 1 1 d . . .
H22A H 0.0958 0.3803 0.7445 0.024 Uiso 1 1 calc R U .
H22B H 0.1084 0.4192 0.8678 0.024 Uiso 1 1 calc R U .
C23 C -0.04448(13) 0.25711(10) 0.76082(11) 0.0251(2) Uani 1 1 d . . .
H23A H 0.0057 0.2155 0.7926 0.030 Uiso 1 1 calc R U .
H23B H -0.0896 0.2577 0.8028 0.030 Uiso 1 1 calc R U .
C24 C -0.14317(13) 0.19465(10) 0.62975(11) 0.0250(2) Uani 1 1 d . . .
H24A H -0.0990 0.1865 0.5888 0.030 Uiso 1 1 calc R U .
H24B H -0.2039 0.1171 0.6188 0.030 Uiso 1 1 calc R U .
C25 C -0.21688(11) 0.26072(10) 0.57659(10) 0.0211(2) Uani 1 1 d . . .
H25A H -0.2689 0.2612 0.6112 0.025 Uiso 1 1 calc R U .
H25B H -0.2759 0.2221 0.4910 0.025 Uiso 1 1 calc R U .
C26 C -0.12480(10) 0.38399(9) 0.59951(9) 0.01635(17) Uani 1 1 d . . .
H26A H -0.1743 0.4256 0.5657 0.020 Uiso 1 1 calc R U .
H26B H -0.0763 0.3838 0.5609 0.020 Uiso 1 1 calc R U .
C27 C 0.31524(10) 0.79489(9) 1.11006(9) 0.01700(18) Uani 1 1 d . . .
C28 C 0.36058(10) 0.72214(10) 1.16255(10) 0.0211(2) Uani 1 1 d . . .
H28 H 0.3354 0.6492 1.1154 0.025 Uiso 1 1 calc R U .
C29 C 0.44288(11) 0.75646(12) 1.28425(10) 0.0268(2) Uani 1 1 d . . .
H29 H 0.4729 0.7061 1.3186 0.032 Uiso 1 1 calc R U .
C30 C 0.48158(12) 0.86168(12) 1.35574(10) 0.0300(3) Uani 1 1 d . . .
H30 H 0.5390 0.8844 1.4381 0.036 Uiso 1 1 calc R U .
C31 C 0.43483(13) 0.93366(12) 1.30490(10) 0.0285(3) Uani 1 1 d . . .
H31 H 0.4594 1.0059 1.3529 0.034 Uiso 1 1 calc R U .
C32 C 0.35236(12) 0.90048(10) 1.18415(10) 0.0231(2) Uani 1 1 d . . .
H32 H 0.3204 0.9503 1.1509 0.028 Uiso 1 1 calc R U .
C41 C -0.21914(9) 0.70507(9) 0.65154(9) 0.01599(17) Uani 1 1 d . . .
C42 C -0.21540(9) 0.61501(9) 0.70065(9) 0.01530(17) Uani 1 1 d . . .
C43 C -0.11588(10) 0.66720(9) 0.82260(9) 0.01538(17) Uani 1 1 d . . .
C44 C -0.05825(9) 0.78802(9) 0.84642(9) 0.01530(17) Uani 1 1 d . . .
C45 C -0.12352(10) 0.81162(9) 0.73989(9) 0.01604(17) Uani 1 1 d . . .
C46 C -0.31410(11) 0.69135(11) 0.52893(10) 0.0233(2) Uani 1 1 d . . .
H46A H -0.3894 0.6924 0.5257 0.035 Uiso 1 1 calc R U .
H46B H -0.3401 0.6184 0.4762 0.035 Uiso 1 1 calc R U .
H46C H -0.2750 0.7543 0.5045 0.035 Uiso 1 1 calc R U .
C47 C -0.31215(10) 0.49151(10) 0.64017(11) 0.0225(2) Uani 1 1 d . . .
H47A H -0.3899 0.4795 0.6404 0.034 Uiso 1 1 calc R U .
H47B H -0.2766 0.4445 0.6815 0.034 Uiso 1 1 calc R U .
H47C H -0.3332 0.4696 0.5590 0.034 Uiso 1 1 calc R U .
C48 C -0.09272(12) 0.60903(10) 0.91522(10) 0.0215(2) Uani 1 1 d . . .
H48A H -0.0005 0.6433 0.9727 0.032 Uiso 1 1 calc R U .
H48B H -0.1255 0.5274 0.8786 0.032 Uiso 1 1 calc R U .
H48C H -0.1370 0.6185 0.9547 0.032 Uiso 1 1 calc R U .
C49 C 0.03457(11) 0.87438(10) 0.96646(10) 0.0214(2) Uani 1 1 d . . .
H49A H -0.0128 0.8893 1.0000 0.032 Uiso 1 1 calc R U .
H49B H 0.0874 0.9456 0.9609 0.032 Uiso 1 1 calc R U .
H49C H 0.0897 0.8447 1.0170 0.032 Uiso 1 1 calc R U .
C50 C -0.11437(11) 0.92584(10) 0.72858(12) 0.0236(2) Uani 1 1 d . . .
H50A H -0.1273 0.9290 0.6515 0.035 Uiso 1 1 calc R U .
H50B H -0.0295 0.9865 0.7903 0.035 Uiso 1 1 calc R U .
H50C H -0.1803 0.9366 0.7365 0.035 Uiso 1 1 calc R U .
O51 O 0.6084(2) 0.46656(19) 0.98615(19) 0.0364(5) Uani 0.5 1 d D . P
C52 C 0.5737(4) 0.5392(3) 0.9221(4) 0.0485(9) Uani 0.5 1 d D . P
H52A H 0.5570 0.5137 0.8422 0.058 Uiso 0.5 1 calc R U P
H52B H 0.6434 0.6188 0.9621 0.058 Uiso 0.5 1 calc R U P
C53 C 0.4521(5) 0.5319(5) 0.9158(5) 0.0371(11) Uani 0.5 1 d D . P
H53A H 0.4532 0.6075 0.9236 0.045 Uiso 0.5 1 calc R U P
H53B H 0.3743 0.4762 0.8409 0.045 Uiso 0.5 1 calc R U P
C54 C 0.4566(3) 0.4920(3) 1.0197(3) 0.0393(7) Uani 0.5 1 d D . P
H54A H 0.4612 0.5496 1.0764 0.047 Uiso 0.5 1 calc R U P
H54B H 0.3802 0.4184 0.9932 0.047 Uiso 0.5 1 calc R U P
C55 C 0.5783(7) 0.4782(8) 1.0742(6) 0.0549(18) Uani 0.5 1 d D . P
H55A H 0.6494 0.5460 1.1429 0.066 Uiso 0.5 1 calc R U P
H55B H 0.5643 0.4096 1.1002 0.066 Uiso 0.5 1 calc R U P

loop_
_atom_site_aniso_label
_atom_site_aniso_U_11
_atom_site_aniso_U_22
_atom_site_aniso_U_33
_atom_site_aniso_U_23
_atom_site_aniso_U_13
_atom_site_aniso_U_12
Fe 0.00943(6) 0.01378(6) 0.01114(6) 0.00285(5) 0.00590(5) 0.00509(5)
Cl 0.01502(10) 0.02214(11) 0.01183(9) 0.00331(8) 0.00661(8) 0.00810(8)
P1 0.01026(10) 0.01502(11) 0.01153(10) 0.00367(8) 0.00595(8) 0.00506(8)
C2 0.0147(4) 0.0203(4) 0.0173(4) 0.0067(4) 0.0107(3) 0.0085(4)
N3 0.0133(3) 0.0194(4) 0.0216(4) 0.0067(3) 0.0114(3) 0.0085(3)
C4 0.0147(4) 0.0186(4) 0.0170(4) 0.0047(3) 0.0106(3) 0.0082(3)
P5 0.01148(10) 0.01477(11) 0.01156(10) 0.00356(8) 0.00674(8) 0.00629(8)
C6 0.0143(4) 0.0175(4) 0.0129(4) 0.0043(3) 0.0060(3) 0.0073(3)
N7 0.0154(4) 0.0168(4) 0.0111(3) 0.0040(3) 0.0060(3) 0.0063(3)
C8 0.0132(4) 0.0185(4) 0.0133(4) 0.0048(3) 0.0058(3) 0.0052(3)
C9 0.0148(4) 0.0160(4) 0.0153(4) 0.0050(3) 0.0080(3) 0.0058(3)
C10 0.0201(5) 0.0215(5) 0.0177(4) 0.0084(4) 0.0083(4) 0.0089(4)
C11 0.0285(6) 0.0247(5) 0.0279(6) 0.0142(5) 0.0137(5) 0.0135(5)
C12 0.0328(6) 0.0225(5) 0.0352(7) 0.0156(5) 0.0188(6) 0.0095(5)
C13 0.0264(6) 0.0178(5) 0.0285(6) 0.0061(4) 0.0134(5) 0.0031(4)
C14 0.0159(4) 0.0191(5) 0.0214(5) 0.0059(4) 0.0083(4) 0.0034(4)
C15 0.0132(4) 0.0246(5) 0.0151(4) 0.0031(4) 0.0086(3) 0.0090(4)
C16 0.0150(4) 0.0223(5) 0.0240(5) 0.0047(4) 0.0112(4) 0.0077(4)
C17 0.0141(4) 0.0311(6) 0.0289(6) 0.0028(5) 0.0107(4) 0.0073(4)
C18 0.0159(5) 0.0477(9) 0.0449(8) -0.0104(7) 0.0134(5) 0.0122(5)
C19 0.0199(6) 0.0464(9) 0.0470(8) -0.0175(7) 0.0131(6) 0.0131(6)
C20 0.0154(5) 0.0313(6) 0.0251(5) -0.0060(5) 0.0085(4) 0.0086(4)
C21 0.0165(4) 0.0156(4) 0.0149(4) 0.0043(3) 0.0097(3) 0.0074(3)
C22 0.0240(5) 0.0195(5) 0.0179(4) 0.0068(4) 0.0102(4) 0.0122(4)
C23 0.0368(6) 0.0193(5) 0.0222(5) 0.0087(4) 0.0162(5) 0.0142(5)
C24 0.0342(6) 0.0167(5) 0.0239(5) 0.0043(4) 0.0165(5) 0.0107(4)
C25 0.0219(5) 0.0174(5) 0.0206(5) 0.0021(4) 0.0125(4) 0.0053(4)
C26 0.0170(4) 0.0165(4) 0.0148(4) 0.0033(3) 0.0088(3) 0.0067(3)
C27 0.0126(4) 0.0214(5) 0.0120(4) 0.0048(3) 0.0055(3) 0.0045(3)
C28 0.0162(4) 0.0247(5) 0.0162(4) 0.0085(4) 0.0061(4) 0.0062(4)
C29 0.0185(5) 0.0335(6) 0.0184(5) 0.0132(5) 0.0058(4) 0.0061(4)
C30 0.0209(5) 0.0382(7) 0.0127(4) 0.0068(4) 0.0042(4) 0.0026(5)
C31 0.0265(6) 0.0299(6) 0.0143(5) 0.0009(4) 0.0079(4) 0.0040(5)
C32 0.0228(5) 0.0240(5) 0.0151(4) 0.0028(4) 0.0080(4) 0.0073(4)
C41 0.0108(4) 0.0202(4) 0.0166(4) 0.0040(3) 0.0070(3) 0.0074(3)
C42 0.0120(4) 0.0162(4) 0.0181(4) 0.0033(3) 0.0094(3) 0.0054(3)
C43 0.0154(4) 0.0186(4) 0.0163(4) 0.0053(3) 0.0111(3) 0.0083(3)
C44 0.0137(4) 0.0170(4) 0.0160(4) 0.0022(3) 0.0092(3) 0.0068(3)
C45 0.0132(4) 0.0171(4) 0.0192(4) 0.0048(3) 0.0094(3) 0.0074(3)
C46 0.0147(4) 0.0317(6) 0.0199(5) 0.0077(4) 0.0060(4) 0.0113(4)
C47 0.0141(4) 0.0176(5) 0.0312(6) 0.0013(4) 0.0125(4) 0.0038(4)
C48 0.0271(5) 0.0269(5) 0.0211(5) 0.0115(4) 0.0180(4) 0.0149(4)
C49 0.0200(5) 0.0233(5) 0.0178(4) -0.0011(4) 0.0094(4) 0.0095(4)
C50 0.0212(5) 0.0205(5) 0.0341(6) 0.0103(4) 0.0158(5) 0.0125(4)
O51 0.0410(11) 0.0372(11) 0.0377(11) 0.0130(9) 0.0193(9) 0.0259(10)
C52 0.071(2) 0.053(2) 0.060(2) 0.0368(18) 0.047(2) 0.044(2)
C53 0.039(2) 0.0216(14) 0.032(2) 0.0029(13) 0.0045(15) 0.0151(14)
C54 0.0464(17) 0.0295(13) 0.0540(19) 0.0158(13) 0.0322(16) 0.0210(13)
C55 0.065(4) 0.075(4) 0.033(2) 0.018(2) 0.019(2) 0.049(4)

loop_
_atom_type_symbol
_atom_type_description
_atom_type_scat_dispersion_real
_atom_type_scat_dispersion_imag
_atom_type_scat_source
C C 0.0033 0.0016 'International Tables Vol C Tables 4.2.6.8 and 6.1.1.4'
H H 0.0000 0.0000 'International Tables Vol C Tables 4.2.6.8 and 6.1.1.4'
N N 0.0061 0.0033 'International Tables Vol C Tables 4.2.6.8 and 6.1.1.4'
P P 0.1023 0.0942 'International Tables Vol C Tables 4.2.6.8 and 6.1.1.4'
Cl Cl 0.1484 0.1585 'International Tables Vol C Tables 4.2.6.8 and 6.1.1.4'
Fe Fe 0.3463 0.8444 'International Tables Vol C Tables 4.2.6.8 and 6.1.1.4'
O O 0.0106 0.0060 'International Tables Vol C Tables 4.2.6.8 and 6.1.1.4'

loop_
_exptl_crystal_face_index_h
_exptl_crystal_face_index_k
_exptl_crystal_face_index_l
_exptl_crystal_face_perp_dist
1.00 -2.00 0.00 0.0470
-1.00 2.00 0.00 0.0470
-1.00 -2.00 0.00 0.0560
1.00 2.00 0.00 0.0510
1.00 0.00 -1.00 0.0400
-1.00 0.00 1.00 0.0400

loop_
_geom_angle_atom_site_label_1
_geom_angle_atom_site_label_2
_geom_angle_atom_site_label_3
_geom_angle
C43 Fe C44 39.91(4)
C43 Fe C42 40.10(4)
C44 Fe C42 66.97(4)
C43 Fe C41 65.98(4)
C44 Fe C41 65.79(4)
C42 Fe C41 39.12(4)
C43 Fe C45 66.35(4)
C44 Fe C45 39.57(4)
C42 Fe C45 65.99(4)
C41 Fe C45 38.62(4)
C43 Fe P1 125.71(3)
C44 Fe P1 96.71(3)
C42 Fe P1 163.65(3)
C41 Fe P1 136.38(3)
C45 Fe P1 102.47(3)
C43 Fe P5 94.83(3)
C44 Fe P5 120.10(3)
C42 Fe P5 105.65(3)
C41 Fe P5 142.50(3)
C45 Fe P5 159.32(3)
P1 Fe P5 81.112(12)
C43 Fe Cl 142.14(3)
C44 Fe Cl 148.12(3)
C42 Fe Cl 102.40(3)
C41 Fe Cl 86.85(3)
C45 Fe Cl 108.59(3)
P1 Fe Cl 92.144(13)
P5 Fe Cl 91.479(11)
C9 P1 C2 100.96(5)
C9 P1 C8 102.23(5)
C2 P1 C8 100.15(5)
C9 P1 Fe 121.22(4)
C2 P1 Fe 115.06(4)
C8 P1 Fe 114.24(3)
N3 C2 P1 111.24(7)
C15 N3 C4 118.87(9)
C15 N3 C2 117.41(9)
C4 N3 C2 115.09(8)
N3 C4 P5 110.67(7)
C21 P5 C4 100.02(5)
C21 P5 C6 102.24(5)
C4 P5 C6 99.60(5)
C21 P5 Fe 121.65(3)
C4 P5 Fe 116.37(3)
C6 P5 Fe 113.69(4)
N7 C6 P5 114.97(7)
C27 N7 C6 114.87(8)
C27 N7 C8 112.82(8)
C6 N7 C8 115.67(8)
N7 C8 P1 114.97(7)
C14 C9 C10 109.54(9)
C14 C9 P1 117.61(8)
C10 C9 P1 109.69(7)
C11 C10 C9 110.28(10)
C12 C11 C10 110.99(10)
C11 C12 C13 111.35(10)
C12 C13 C14 111.06(11)
C13 C14 C9 109.78(10)
C20 C15 C16 117.91(10)
C20 C15 N3 122.66(10)
C16 C15 N3 119.38(10)
C17 C16 C15 121.12(11)
C18 C17 C16 120.73(12)
C17 C18 C19 118.45(12)
C18 C19 C20 121.67(13)
C19 C20 C15 120.03(12)
C22 C21 C26 108.79(9)
C22 C21 P5 117.48(7)
C26 C21 P5 110.37(7)
C23 C22 C21 109.53(10)
C24 C23 C22 111.40(9)
C25 C24 C23 110.56(10)
C24 C25 C26 110.88(10)
C25 C26 C21 110.23(8)
C28 C27 C32 117.61(10)
C28 C27 N7 122.73(10)
C32 C27 N7 119.66(10)
C27 C28 C29 120.20(12)
C30 C29 C28 121.65(12)
C29 C30 C31 118.68(11)
C30 C31 C32 120.33(13)
C31 C32 C27 121.49(12)
C45 C41 C42 109.23(9)
C45 C41 C46 124.74(10)
C42 C41 C46 125.89(10)
C45 C41 Fe 70.82(6)
C42 C41 Fe 69.11(6)
C46 C41 Fe 129.56(8)
C41 C42 C43 107.13(9)
C41 C42 C47 125.30(10)
C43 C42 C47 126.83(10)
C41 C42 Fe 71.78(6)
C43 C42 Fe 68.95(5)
C47 C42 Fe 132.08(8)
C44 C43 C42 108.20(9)
C44 C43 C48 124.31(10)
C42 C43 C48 126.42(10)
C44 C43 Fe 70.47(6)
C42 C43 Fe 70.96(6)
C48 C43 Fe 133.46(8)
C43 C44 C45 108.00(9)
C43 C44 C49 125.00(10)
C45 C44 C49 125.87(10)
C43 C44 Fe 69.62(6)
C45 C44 Fe 72.24(6)
C49 C44 Fe 133.18(7)
C41 C45 C44 107.43(9)
C41 C45 C50 124.75(10)
C44 C45 C50 126.52(10)
C41 C45 Fe 70.57(6)
C44 C45 Fe 68.18(6)
C50 C45 Fe 136.68(8)
C52 O51 C55 105.4(4)
O51 C52 C53 106.6(3)
C54 C53 C52 103.7(3)
C55 C54 C53 104.0(3)
O51 C55 C54 106.9(4)

loop_
_geom_bond_atom_site_label_1
_geom_bond_atom_site_label_2
_geom_bond_distance
Fe C43 2.0821(10)
Fe C44 2.0933(10)
Fe C42 2.1089(10)
Fe C41 2.1442(10)
Fe C45 2.1474(11)
Fe P1 2.1722(4)
Fe P5 2.1881(3)
Fe Cl 2.3436(3)
P1 C9 1.8488(11)
P1 C2 1.8549(11)
P1 C8 1.8600(10)
C2 N3 1.4598(14)
N3 C15 1.4100(13)
N3 C4 1.4554(14)
C4 P5 1.8644(10)
P5 C21 1.8592(11)
P5 C6 1.8656(10)
C6 N7 1.4667(14)
N7 C27 1.4278(13)
N7 C8 1.4720(13)
C9 C14 1.5361(15)
C9 C10 1.5379(15)
C10 C11 1.5321(17)
C11 C12 1.5264(19)
C12 C13 1.5280(19)
C13 C14 1.5288(17)
C15 C20 1.3919(16)
C15 C16 1.4013(16)
C16 C17 1.3871(16)
C17 C18 1.377(2)
C18 C19 1.384(2)
C19 C20 1.3915(18)
C21 C22 1.5376(15)
C21 C26 1.5382(14)
C22 C23 1.5336(17)
C23 C24 1.5317(17)
C24 C25 1.5288(18)
C25 C26 1.5321(15)
C27 C28 1.3987(16)
C27 C32 1.4065(16)
C28 C29 1.3990(15)
C29 C30 1.380(2)
C30 C31 1.390(2)
C31 C32 1.3903(16)
C41 C45 1.4189(15)
C41 C42 1.4242(15)
C41 C46 1.4944(15)
C42 C43 1.4370(14)
C42 C47 1.4973(15)
C43 C44 1.4251(15)
C43 C48 1.5019(15)
C44 C45 1.4365(14)
C44 C49 1.4995(15)
C45 C50 1.5013(15)
O51 C52 1.415(4)
O51 C55 1.421(6)
C52 C53 1.534(5)
C53 C54 1.527(5)
C54 C55 1.524(5)
